data_7153046
loop_
_publ_author_name
'Nakhi, Ali'
'Rahman, Md Shafiqur'
'Seerapu, Guru Pavan Kumar'
'Banote, Rakesh Kumar'
'Kumar, Kummari Lalith'
'Kulkarni, Pushkar'
'Haldar, Devyani'
'Pal, Manojit'

_publ_section_title
;
 Transition metal free hydrolysis/cyclization strategy in a single pot:
 synthesis of fused furo N-heterocycles of pharmacological interest.
;
_journal_issue 30
_journal_name_full 'Organic &amp; biomolecular chemistry'
_journal_page_first 4930
_journal_page_last 4934
_journal_paper_doi 10.1039/c3ob41069b
_journal_volume 11
_journal_year 2013
_chemical_formula_sum 'C16 H9 N2 O'
_chemical_formula_weight 245.25
_chemical_name_systematic
;
?
;
_space_group_IT_number 15
_symmetry_cell_setting monoclinic
_symmetry_space_group_name_Hall '-C 2yc'
_symmetry_space_group_name_H-M 'C 1 2/c 1'
_atom_sites_solution_hydrogens geom
_atom_sites_solution_primary direct
_atom_sites_solution_secondary difmap
_audit_creation_method SHELXL-97
_cell_angle_alpha 90.00
_cell_angle_beta 120.647(2)
_cell_angle_gamma 90.00
_cell_formula_units_Z 8
_cell_length_a 25.558(3)
_cell_length_b 4.5239(5)
_cell_length_c 23.971(3)
_cell_measurement_temperature 298(2)
_cell_volume 2384.4(5)
_computing_structure_refinement 'SHELXL-97 (Sheldrick, 1997)'
_computing_structure_solution 'SHELXS-97 (Sheldrick, 1990)'
_diffrn_ambient_temperature 298(2)
_diffrn_measured_fraction_theta_full 0.999
_diffrn_measured_fraction_theta_max 0.999
_diffrn_radiation_monochromator graphite
_diffrn_radiation_source 'fine-focus sealed tube'
_diffrn_radiation_type MoK\a
_diffrn_radiation_wavelength 0.71073
_diffrn_reflns_av_R_equivalents 0.0316
_diffrn_reflns_av_sigmaI/netI 0.0270
_diffrn_reflns_limit_h_max 30
_diffrn_reflns_limit_h_min -30
_diffrn_reflns_limit_k_max 5
_diffrn_reflns_limit_k_min -5
_diffrn_reflns_limit_l_max 28
_diffrn_reflns_limit_l_min -28
_diffrn_reflns_number 9084
_diffrn_reflns_theta_full 25.04
_diffrn_reflns_theta_max 25.04
_diffrn_reflns_theta_min 1.85
_exptl_absorpt_coefficient_mu 0.088
_exptl_absorpt_correction_T_max 0.9827
_exptl_absorpt_correction_T_min 0.9776
_exptl_absorpt_correction_type empirical
_exptl_crystal_density_diffrn 1.366
_exptl_crystal_density_method 'not measured'
_exptl_crystal_F_000 1016
_exptl_crystal_size_max 0.26
_exptl_crystal_size_mid 0.24
_exptl_crystal_size_min 0.20
_refine_diff_density_max 0.557
_refine_diff_density_min -0.239
_refine_diff_density_rms 0.061
_refine_ls_extinction_method none
_refine_ls_goodness_of_fit_ref 1.056
_refine_ls_hydrogen_treatment constr
_refine_ls_matrix_type full
_refine_ls_number_parameters 172
_refine_ls_number_reflns 2122
_refine_ls_number_restraints 0
_refine_ls_restrained_S_all 1.056
_refine_ls_R_factor_all 0.0727
_refine_ls_R_factor_gt 0.0545
_refine_ls_shift/su_max 0.001
_refine_ls_shift/su_mean 0.000
_refine_ls_structure_factor_coef Fsqd
_refine_ls_weighting_details 'calc w=1/[\s^2^(Fo^2^)+(0.0919P)^2^+0.5844P] where P=(Fo^2^+2Fc^2^)/3'
_refine_ls_weighting_scheme calc
_refine_ls_wR_factor_gt 0.1424
_refine_ls_wR_factor_ref 0.1561
_reflns_number_gt 1612
_reflns_number_total 2122
_reflns_threshold_expression >2sigma(I)
_cod_data_source_file c3ob41069b.txt
_cod_data_source_block mono
_cod_original_sg_symbol_H-M C2/c
_cod_database_code 7153046

loop_
_symmetry_equiv_pos_as_xyz
'x, y, z'
'-x, y, -z+1/2'
'x+1/2, y+1/2, z'
'-x+1/2, y+1/2, -z+1/2'
'-x, -y, -z'
'x, -y, z-1/2'
'-x+1/2, -y+1/2, -z'
'x+1/2, -y+1/2, z-1/2'

loop_
_atom_site_label
_atom_site_type_symbol
_atom_site_fract_x
_atom_site_fract_y
_atom_site_fract_z
_atom_site_U_iso_or_equiv
_atom_site_adp_type
_atom_site_occupancy
_atom_site_symmetry_multiplicity
_atom_site_calc_flag
_atom_site_refinement_flags
O1 O 0.16522(6) 0.2432(3) 0.03087(7) 0.0531(4) Uani 1 1 d .
N1 N 0.18098(7) -0.0775(4) 0.11409(8) 0.0526(5) Uani 1 1 d .
C8 C 0.14724(9) 0.1037(4) 0.06860(10) 0.0455(5) Uani 1 1 d .
C5 C 0.09227(9) -0.1076(4) 0.12750(9) 0.0466(5) Uani 1 1 d .
N2 N 0.05880(7) 0.0886(4) 0.07831(8) 0.0500(5) Uani 1 1 d .
C7 C 0.08665(8) 0.1921(4) 0.04931(9) 0.0451(5) Uani 1 1 d .
C4 C 0.06684(10) -0.2341(4) 0.16179(10) 0.0551(6) Uani 1 1 d .
H4 H 0.0272 -0.1856 0.1502 0.066 Uiso 1 1 calc R
C3 C 0.09871(11) -0.4254(5) 0.21137(11) 0.0602(6) Uani 1 1 d .
H3 H 0.0811 -0.5048 0.2337 0.072 Uiso 1 1 calc R
C10 C 0.11648(9) 0.4178(4) -0.01233(10) 0.0483(5) Uani 1 1 d .
C11 C 0.12509(9) 0.5866(4) -0.05866(9) 0.0476(5) Uani 1 1 d .
C6 C 0.15271(9) -0.1904(4) 0.14539(10) 0.0467(5) Uani 1 1 d .
C16 C 0.18043(10) 0.5817(5) -0.05688(11) 0.0598(6) Uani 1 1 d .
C9 C 0.06949(9) 0.3935(4) -0.00240(10) 0.0490(5) Uani 1 1 d .
H9 H 0.0324 0.4912 -0.0253 0.059 Uiso 1 1 calc R
C12 C 0.07764(10) 0.7537(5) -0.10528(11) 0.0620(6) Uani 1 1 d .
H12 H 0.0406 0.7573 -0.1067 0.074 Uiso 1 1 calc R
C13 C 0.08489(12) 0.9145(5) -0.14946(12) 0.0713(7) Uani 1 1 d .
H13 H 0.0526 1.0249 -0.1809 0.086 Uiso 1 1 calc R
C14 C 0.13957(12) 0.9136(5) -0.14758(12) 0.0693(7) Uani 1 1 d .
H14 H 0.1446 1.0248 -0.1772 0.083 Uiso 1 1 calc R
C1 C 0.18418(9) -0.3908(5) 0.19668(11) 0.0575(6) Uani 1 1 d .
H1 H 0.2235 -0.4469 0.2086 0.069 Uiso 1 1 calc R
C2 C 0.15816(10) -0.5032(5) 0.22886(11) 0.0626(6) Uani 1 1 d .
H2 H 0.1799 -0.6337 0.2630 0.075 Uiso 1 1 calc R
C15 C 0.18633(11) 0.7481(6) -0.10189(12) 0.0706(7) Uani 1 1 d .
H15 H 0.2232 0.7467 -0.1009 0.085 Uiso 1 1 calc R

loop_
_atom_site_aniso_label
_atom_site_aniso_U_11
_atom_site_aniso_U_22
_atom_site_aniso_U_33
_atom_site_aniso_U_23
_atom_site_aniso_U_13
_atom_site_aniso_U_12
O1 0.0432(8) 0.0538(9) 0.0638(9) 0.0013(7) 0.0283(7) 0.0051(6)
N1 0.0412(9) 0.0515(10) 0.0619(11) -0.0012(9) 0.0240(9) 0.0038(8)
C8 0.0436(11) 0.0411(11) 0.0496(11) -0.0049(9) 0.0222(10) -0.0006(9)
C5 0.0456(11) 0.0423(11) 0.0465(11) -0.0090(9) 0.0195(10) 0.0001(9)
N2 0.0415(9) 0.0547(10) 0.0524(10) -0.0024(8) 0.0229(8) 0.0032(8)
C7 0.0400(10) 0.0454(11) 0.0485(11) -0.0080(9) 0.0216(9) -0.0014(9)
C4 0.0501(12) 0.0559(13) 0.0641(14) -0.0034(11) 0.0325(11) 0.0040(10)
C3 0.0658(14) 0.0580(14) 0.0605(14) 0.0010(11) 0.0350(12) 0.0003(11)
C10 0.0436(11) 0.0437(11) 0.0507(12) -0.0073(9) 0.0191(10) 0.0028(9)
C11 0.0496(12) 0.0450(11) 0.0486(11) -0.0079(9) 0.0252(10) -0.0005(9)
C6 0.0442(11) 0.0422(10) 0.0513(12) -0.0085(9) 0.0225(10) -0.0021(9)
C16 0.0552(13) 0.0652(14) 0.0648(14) -0.0059(11) 0.0349(12) -0.0011(11)
C9 0.0391(11) 0.0524(12) 0.0506(12) -0.0025(10) 0.0193(9) 0.0054(9)
C12 0.0573(14) 0.0630(14) 0.0716(15) 0.0031(12) 0.0372(13) 0.0083(11)
C13 0.0733(16) 0.0693(16) 0.0688(15) 0.0143(13) 0.0344(14) 0.0203(12)
C14 0.0868(18) 0.0680(16) 0.0682(16) 0.0032(12) 0.0505(15) 0.0046(13)
C1 0.0433(11) 0.0555(13) 0.0635(14) 0.0017(11) 0.0199(11) 0.0058(10)
C2 0.0640(15) 0.0565(13) 0.0588(14) 0.0069(11) 0.0250(12) 0.0055(11)
C15 0.0665(15) 0.0825(17) 0.0794(17) -0.0036(14) 0.0493(14) -0.0014(13)

loop_
_atom_type_symbol
_atom_type_description
_atom_type_scat_dispersion_real
_atom_type_scat_dispersion_imag
_atom_type_scat_source
C C 0.0033 0.0016 'International Tables Vol C Tables 4.2.6.8 and 6.1.1.4'
H H 0.0000 0.0000 'International Tables Vol C Tables 4.2.6.8 and 6.1.1.4'
N N 0.0061 0.0033 'International Tables Vol C Tables 4.2.6.8 and 6.1.1.4'
O O 0.0106 0.0060 'International Tables Vol C Tables 4.2.6.8 and 6.1.1.4'

loop_
_geom_angle_atom_site_label_1
_geom_angle_atom_site_label_2
_geom_angle_atom_site_label_3
_geom_angle
C8 O1 C10 106.31(14)
C8 N1 C6 112.82(17)
N1 C8 O1 123.58(17)
N1 C8 C7 126.99(19)
O1 C8 C7 109.43(16)
N2 C5 C4 119.68(18)
N2 C5 C6 122.26(18)
C4 C5 C6 118.07(18)
C7 N2 C5 114.71(16)
N2 C7 C9 133.26(18)
N2 C7 C8 121.41(18)
C9 C7 C8 105.32(17)
C3 C4 C5 121.5(2)
C4 C3 C2 119.9(2)
C9 C10 O1 111.36(18)
C9 C10 C11 132.51(19)
O1 C10 C11 116.13(17)
C12 C11 C16 119.5(2)
C12 C11 C10 119.52(18)
C16 C11 C10 120.97(19)
N1 C6 C1 119.38(18)
N1 C6 C5 121.81(18)
C1 C6 C5 118.81(18)
C15 C16 C11 118.6(2)
C10 C9 C7 107.58(17)
C13 C12 C11 120.4(2)
C12 C13 C14 120.5(2)
C15 C14 C13 119.2(2)
C2 C1 C6 120.97(19)
C1 C2 C3 120.7(2)
C14 C15 C16 121.7(2)

loop_
_geom_bond_atom_site_label_1
_geom_bond_atom_site_label_2
_geom_bond_distance
O1 C8 1.360(2)
O1 C10 1.390(2)
N1 C8 1.283(2)
N1 C6 1.378(2)
C8 C7 1.429(3)
C5 N2 1.372(2)
C5 C4 1.404(3)
C5 C6 1.426(3)
N2 C7 1.309(2)
C7 C9 1.416(3)
C4 C3 1.356(3)
C3 C2 1.399(3)
C10 C9 1.343(3)
C10 C11 1.454(3)
C11 C12 1.382(3)
C11 C16 1.393(3)
C6 C1 1.404(3)
C16 C15 1.385(3)
C12 C13 1.373(3)
C13 C14 1.375(3)
C14 C15 1.362(3)
C1 C2 1.349(3)
